data_2237185
loop_
_publ_author_name
'Rajalakshmi, P.'
'Srinivasan, N.'
'Krishnakumar, R. V.'

_publ_section_title
;
 4-Cyano-<i>N</i>-ethylspiro[chromene-2,4'-piperidine]-1'-carboxamide
;
_journal_coeditor_code LD2085
_journal_issue 1
_journal_name_full 'Acta Crystallographica Section E'
_journal_page_first o138
_journal_paper_doi 10.1107/S1600536812051124
_journal_volume 69
_journal_year 2013
_chemical_formula_iupac 'C17 H19 N3 O2'
_chemical_formula_moiety 'C17 H19 N3 O2'
_chemical_formula_sum 'C17 H19 N3 O2'
_chemical_formula_weight 297.35
_chemical_name_systematic
;
4-Cyano-<i>N</i>-ethylspiro[chromene-2,4'-piperidine]-1'-carboxamide
;
_space_group_IT_number 14
_symmetry_cell_setting monoclinic
_symmetry_space_group_name_Hall '-P 2ybc'
_symmetry_space_group_name_H-M 'P 1 21/c 1'
_atom_sites_solution_hydrogens geom
_atom_sites_solution_primary direct
_atom_sites_solution_secondary difmap
_audit_creation_method SHELXL-97
_cell_angle_alpha 90.00
_cell_angle_beta 90.7830(10)
_cell_angle_gamma 90.00
_cell_formula_units_Z 8
_cell_length_a 22.7845(8)
_cell_length_b 14.3370(5)
_cell_length_c 9.8442(3)
_cell_measurement_reflns_used 5377
_cell_measurement_temperature 298(2)
_cell_measurement_theta_max 24.53
_cell_measurement_theta_min 2
_cell_volume 3215.42(19)
_computing_cell_refinement 'SAINT (Bruker, 2004)'
_computing_data_collection 'APEX2 (Bruker, 2004)'
_computing_data_reduction 'SAINT (Bruker, 2004)'
_computing_molecular_graphics 'PLUTON (Spek, 2009)'
_computing_publication_material 'SHELXL97 (Sheldrick, 2008)'
_computing_structure_refinement 'SHELXL97 (Sheldrick, 2008)'
_computing_structure_solution 'SHELXS97 (Sheldrick, 2008)'
_diffrn_ambient_temperature 298(2)
_diffrn_measured_fraction_theta_full 0.991
_diffrn_measured_fraction_theta_max 0.991
_diffrn_measurement_device_type 'Bruker Kappa APEXII'
_diffrn_measurement_method '\f and \w scans'
_diffrn_radiation_monochromator graphite
_diffrn_radiation_source 'fine-focus sealed tube'
_diffrn_radiation_type MoK\a
_diffrn_radiation_wavelength 0.71073
_diffrn_reflns_av_R_equivalents 0.0277
_diffrn_reflns_av_sigmaI/netI 0.0263
_diffrn_reflns_limit_h_max 26
_diffrn_reflns_limit_h_min -26
_diffrn_reflns_limit_k_max 16
_diffrn_reflns_limit_k_min -16
_diffrn_reflns_limit_l_max 11
_diffrn_reflns_limit_l_min -11
_diffrn_reflns_number 26353
_diffrn_reflns_theta_full 24.53
_diffrn_reflns_theta_max 24.53
_diffrn_reflns_theta_min 0.97
_diffrn_standards_decay_% 0
_diffrn_standards_interval_count 0
_diffrn_standards_interval_time 0
_diffrn_standards_number 0
_exptl_absorpt_coefficient_mu 0.082
_exptl_absorpt_correction_T_max 0.980
_exptl_absorpt_correction_T_min 0.972
_exptl_absorpt_correction_type multi-scan
_exptl_absorpt_process_details '(SADABS; Sheldrick, 2008)'
_exptl_crystal_colour colourless
_exptl_crystal_density_diffrn 1.228
_exptl_crystal_density_method 'not measured'
_exptl_crystal_description block
_exptl_crystal_F_000 1264
_exptl_crystal_size_max 0.35
_exptl_crystal_size_mid 0.30
_exptl_crystal_size_min 0.25
_refine_diff_density_max 0.286
_refine_diff_density_min -0.198
_refine_ls_extinction_method none
_refine_ls_goodness_of_fit_ref 1.041
_refine_ls_hydrogen_treatment mixed
_refine_ls_matrix_type full
_refine_ls_number_parameters 455
_refine_ls_number_reflns 5377
_refine_ls_number_restraints 0
_refine_ls_restrained_S_all 1.041
_refine_ls_R_factor_all 0.0775
_refine_ls_R_factor_gt 0.0495
_refine_ls_shift/su_max 0.000
_refine_ls_shift/su_mean 0.000
_refine_ls_structure_factor_coef Fsqd
_refine_ls_weighting_details 'calc w=1/[\s^2^(Fo^2^)+(0.0985P)^2^+0.7688P] where P=(Fo^2^+2Fc^2^)/3'
_refine_ls_weighting_scheme calc
_refine_ls_wR_factor_gt 0.1459
_refine_ls_wR_factor_ref 0.1769
_reflns_number_gt 3664
_reflns_number_total 5377
_reflns_threshold_expression I>2sigma(I)
_cod_data_source_file ld2085.cif
_cod_data_source_block I
_cod_original_sg_symbol_H-M 'P 21/c'
_cod_database_code 2237185
_cod_database_fobs_code 2237185

loop_
_symmetry_equiv_pos_as_xyz
'x, y, z'
'-x, y+1/2, -z+1/2'
'-x, -y, -z'
'x, -y-1/2, z-1/2'

loop_
_atom_site_type_symbol
_atom_site_label
_atom_site_fract_x
_atom_site_fract_y
_atom_site_fract_z
_atom_site_U_iso_or_equiv
_atom_site_adp_type
_atom_site_calc_flag
_atom_site_refinement_flags
_atom_site_occupancy
_atom_site_symmetry_multiplicity
_atom_site_disorder_assembly
_atom_site_disorder_group
O O1A 0.64156(8) 0.54792(13) 0.5566(2) 0.0827(6) Uani d . 1 1 . .
O O2A 0.54458(9) 0.21606(13) 0.64983(17) 0.0765(5) Uani d . 1 1 . .
N N1A 0.86504(18) 0.6414(3) 0.5007(5) 0.1602(17) Uani d . 1 1 . .
N N2A 0.59436(10) 0.32206(14) 0.52456(19) 0.0636(6) Uani d . 1 1 . .
N N3A 0.52207(10) 0.22847(16) 0.4292(2) 0.0679(6) Uani d . 1 1 . .
C C1A 0.67909(12) 0.47355(17) 0.5127(3) 0.0631(7) Uani d . 1 1 . .
C C2A 0.66403(15) 0.61628(18) 0.6402(3) 0.0770(8) Uani d . 1 1 . .
C C3A 0.62636(19) 0.6657(2) 0.7180(3) 0.1049(11) Uani d . 1 1 . .
H H3A 0.5868 0.6498 0.7208 0.126 Uiso calc R 1 1 . .
C C4A 0.6473(3) 0.7387(3) 0.7913(4) 0.1313(18) Uani d . 1 1 . .
C C5A 0.7030(4) 0.7632(3) 0.7908(5) 0.150(2) Uani d . 1 1 . .
H H5A 0.7155 0.8143 0.8418 0.179 Uiso calc R 1 1 . .
C C6A 0.7447(2) 0.7118(2) 0.7122(4) 0.1209(16) Uani d . 1 1 . .
H H6A 0.7843 0.7279 0.7130 0.145 Uiso calc R 1 1 . .
C C7A 0.72431(15) 0.63792(17) 0.6358(3) 0.0767(9) Uani d . 1 1 . .
C C8A 0.75991(13) 0.5822(2) 0.5441(3) 0.0773(8) Uani d . 1 1 . .
C C9A 0.73837(15) 0.5081(2) 0.4842(3) 0.0775(8) Uani d . 1 1 . .
C C10A 0.64728(14) 0.43474(18) 0.3889(3) 0.0733(8) Uani d . 1 1 . .
H H10A 0.6423 0.4842 0.3225 0.088 Uiso calc R 1 1 . .
H H10B 0.6714 0.3866 0.3485 0.088 Uiso calc R 1 1 . .
C C11A 0.58882(14) 0.3948(2) 0.4199(3) 0.0722(8) Uani d . 1 1 . .
C C12A 0.62276(14) 0.3556(2) 0.6501(3) 0.0826(9) Uani d . 1 1 . .
H H12A 0.6278 0.3039 0.7127 0.099 Uiso calc R 1 1 . .
H H12B 0.5978 0.4015 0.6927 0.099 Uiso calc R 1 1 . .
C C13A 0.68102(13) 0.3981(2) 0.6220(3) 0.0744(8) Uani d . 1 1 . .
H H13A 0.7077 0.3493 0.5939 0.089 Uiso calc R 1 1 . .
H H13B 0.6966 0.4250 0.7054 0.089 Uiso calc R 1 1 . .
C C14A 0.55232(11) 0.25439(16) 0.5395(2) 0.0550(6) Uani d . 1 1 . .
C C15A 0.47839(14) 0.1548(2) 0.4335(3) 0.0863(9) Uani d . 1 1 . .
H H15A 0.4797 0.1262 0.5228 0.104 Uiso calc R 1 1 . .
H H15B 0.4398 0.1823 0.4210 0.104 Uiso calc R 1 1 . .
C C16A 0.48610(19) 0.0829(3) 0.3323(5) 0.1428(18) Uani d . 1 1 . .
H H16A 0.4825 0.1098 0.2433 0.214 Uiso calc R 1 1 . .
H H16B 0.4566 0.0358 0.3432 0.214 Uiso calc R 1 1 . .
H H16C 0.5243 0.0554 0.3433 0.214 Uiso calc R 1 1 . .
C C17A 0.81935(18) 0.6132(3) 0.5193(4) 0.1113(13) Uani d . 1 1 . .
O O1B 0.82241(6) 0.54557(10) 0.91701(17) 0.0585(4) Uani d . 1 1 . .
O O2B 1.00094(7) 0.69692(11) 1.21492(17) 0.0658(5) Uani d . 1 1 . .
N N1B 0.78919(13) 0.18872(18) 0.8024(3) 0.1075(10) Uani d . 1 1 . .
N N2B 0.95277(8) 0.63343(12) 1.03499(18) 0.0512(5) Uani d . 1 1 . .
N N3B 1.01500(10) 0.75979(14) 1.0100(3) 0.0654(6) Uani d . 1 1 . .
C C1B 0.87563(9) 0.48999(15) 0.9275(2) 0.0506(6) Uani d . 1 1 . .
C C2B 0.77116(9) 0.50472(16) 0.9577(2) 0.0509(6) Uani d . 1 1 . .
C C3B 0.72738(11) 0.56214(19) 1.0024(3) 0.0669(7) Uani d . 1 1 . .
H H3B 0.7337 0.6260 1.0106 0.080 Uiso calc R 1 1 . .
C C4B 0.67375(12) 0.5239(2) 1.0350(3) 0.0795(8) Uani d . 1 1 . .
H H4B 0.6438 0.5626 1.0645 0.095 Uiso calc R 1 1 . .
C C5B 0.66405(12) 0.4301(2) 1.0248(3) 0.0782(8) Uani d . 1 1 . .
H H5B 0.6279 0.4052 1.0482 0.094 Uiso calc R 1 1 . .
C C6B 0.70809(11) 0.37264(19) 0.9795(2) 0.0649(7) Uani d . 1 1 . .
H H6B 0.7015 0.3088 0.9723 0.078 Uiso calc R 1 1 . .
C C7B 0.76231(9) 0.40935(16) 0.9444(2) 0.0523(6) Uani d . 1 1 . .
C C8B 0.81077(10) 0.35561(16) 0.8874(3) 0.0594(6) Uani d . 1 1 . .
C C9B 0.86373(11) 0.39305(17) 0.8769(3) 0.0617(7) Uani d . 1 1 . .
C C10B 0.91981(10) 0.54055(15) 0.8409(2) 0.0536(6) Uani d . 1 1 . .
H H10C 0.9046 0.5451 0.7486 0.064 Uiso calc R 1 1 . .
H H10D 0.9559 0.5046 0.8387 0.064 Uiso calc R 1 1 . .
C C11B 0.93324(12) 0.63759(17) 0.8938(2) 0.0545(6) Uani d . 1 1 . .
C C12B 0.91192(11) 0.58582(17) 1.1254(2) 0.0606(6) Uani d . 1 1 . .
H H12C 0.8760 0.6218 1.1315 0.073 Uiso calc R 1 1 . .
H H12D 0.9292 0.5815 1.2157 0.073 Uiso calc R 1 1 . .
C C13B 0.89774(10) 0.48906(16) 1.0738(2) 0.0583(6) Uani d . 1 1 . .
H H13C 0.8681 0.4614 1.1309 0.070 Uiso calc R 1 1 . .
H H13D 0.9327 0.4506 1.0802 0.070 Uiso calc R 1 1 . .
C C14B 0.98940(9) 0.69875(14) 1.0919(2) 0.0485(5) Uani d . 1 1 A .
C C15B 1.0460(8) 0.8346(14) 1.0830(13) 0.070(3) Uani d P 0.550(10) 1 A 1
H H15C 1.0681 0.8097 1.1597 0.083 Uiso calc PR 0.550(10) 1 A 1
H H15D 1.0185 0.8808 1.1158 0.083 Uiso calc PR 0.550(10) 1 A 1
C C16B 1.0868(4) 0.8769(6) 0.9786(7) 0.116(4) Uani d P 0.550(10) 1 A 1
H H16D 1.0641 0.9003 0.9031 0.175 Uiso calc PR 0.550(10) 1 A 1
H H16E 1.1135 0.8300 0.9473 0.175 Uiso calc PR 0.550(10) 1 A 1
H H16F 1.1086 0.9271 1.0195 0.175 Uiso calc PR 0.550(10) 1 A 1
C C15C 1.0598(9) 0.8312(15) 1.0386(15) 0.066(4) Uani d P 0.450(10) 1 A 2
H H15E 1.0775 0.8203 1.1274 0.079 Uiso calc PR 0.450(10) 1 A 2
H H15F 1.0905 0.8279 0.9713 0.079 Uiso calc PR 0.450(10) 1 A 2
C C16C 1.0324(5) 0.9228(5) 1.0349(9) 0.106(4) Uani d P 0.450(10) 1 A 2
H H16G 1.0608 0.9694 1.0601 0.159 Uiso calc PR 0.450(10) 1 A 2
H H16H 1.0005 0.9243 1.0975 0.159 Uiso calc PR 0.450(10) 1 A 2
H H16I 1.0179 0.9353 0.9448 0.159 Uiso calc PR 0.450(10) 1 A 2
C C17B 0.79915(12) 0.2625(2) 0.8393(3) 0.0758(8) Uani d . 1 1 . .
H H9A 0.7620(14) 0.477(2) 0.420(4) 0.101(11) Uiso d . 1 1 . .
H H1N3 0.5307(12) 0.2494(18) 0.356(3) 0.066(8) Uiso d . 1 1 . .
H H4A 0.6205(17) 0.779(3) 0.852(4) 0.133(13) Uiso d . 1 1 . .
H H11A 0.5669(13) 0.455(2) 0.456(3) 0.093(9) Uiso d . 1 1 . .
H H11B 0.5679(12) 0.3651(18) 0.341(3) 0.081(8) Uiso d . 1 1 . .
H H2N3 1.0026(10) 0.7676(16) 0.932(3) 0.052(7) Uiso d . 1 1 . .
H H9B 0.8947(12) 0.3614(18) 0.840(3) 0.072(8) Uiso d . 1 1 . .
H H11C 0.9634(12) 0.6634(17) 0.839(3) 0.069(7) Uiso d . 1 1 . .
H H11D 0.8987(11) 0.6814(17) 0.889(2) 0.061(7) Uiso d . 1 1 . .

loop_
_atom_site_aniso_label
_atom_site_aniso_U_11
_atom_site_aniso_U_22
_atom_site_aniso_U_33
_atom_site_aniso_U_12
_atom_site_aniso_U_13
_atom_site_aniso_U_23
O1A 0.0796(13) 0.0716(12) 0.0965(15) 0.0050(9) -0.0153(10) -0.0284(10)
O2A 0.1061(15) 0.0809(12) 0.0426(10) -0.0100(10) 0.0012(9) 0.0106(8)
N1A 0.112(3) 0.164(4) 0.204(4) -0.044(3) -0.022(3) 0.075(3)
N2A 0.0885(15) 0.0635(12) 0.0384(10) -0.0106(11) -0.0159(10) 0.0057(9)
N3A 0.0779(15) 0.0810(15) 0.0448(13) -0.0190(12) -0.0040(11) 0.0060(11)
C1A 0.0778(17) 0.0551(14) 0.0563(15) 0.0037(12) -0.0063(13) -0.0072(11)
C2A 0.118(3) 0.0527(15) 0.0595(16) 0.0125(16) -0.0162(16) -0.0056(12)
C3A 0.152(3) 0.076(2) 0.087(2) 0.030(2) -0.013(2) -0.0171(18)
C4A 0.235(6) 0.072(3) 0.086(3) 0.027(3) -0.034(3) -0.025(2)
C5A 0.295(8) 0.065(2) 0.087(3) -0.026(4) -0.059(4) -0.017(2)
C6A 0.205(4) 0.071(2) 0.086(2) -0.043(3) -0.057(3) 0.0088(19)
C7A 0.120(3) 0.0477(15) 0.0611(17) -0.0121(15) -0.0343(17) 0.0111(12)
C8A 0.091(2) 0.0588(16) 0.081(2) -0.0131(15) -0.0197(16) 0.0239(15)
C9A 0.092(2) 0.0634(18) 0.077(2) -0.0001(16) 0.0027(17) 0.0111(15)
C10A 0.112(2) 0.0593(15) 0.0487(15) -0.0092(15) -0.0067(14) 0.0058(11)
C11A 0.107(2) 0.0584(16) 0.0508(15) -0.0139(16) -0.0289(15) 0.0066(12)
C12A 0.099(2) 0.104(2) 0.0443(14) -0.0282(17) -0.0189(14) 0.0074(14)
C13A 0.0867(19) 0.0840(18) 0.0522(15) -0.0136(15) -0.0161(13) 0.0115(13)
C14A 0.0685(15) 0.0546(13) 0.0419(13) 0.0066(11) 0.0011(11) 0.0011(10)
C15A 0.083(2) 0.103(2) 0.0737(19) -0.0332(17) -0.0007(15) 0.0026(17)
C16A 0.120(3) 0.124(3) 0.186(5) -0.062(3) 0.051(3) -0.057(3)
C17A 0.102(3) 0.103(3) 0.128(3) -0.022(2) -0.021(2) 0.048(2)
O1B 0.0451(9) 0.0468(9) 0.0835(12) 0.0008(7) -0.0023(8) 0.0072(8)
O2B 0.0766(12) 0.0687(11) 0.0517(11) 0.0012(8) -0.0092(8) -0.0092(8)
N1B 0.109(2) 0.0665(17) 0.146(3) -0.0219(15) -0.0115(18) -0.0188(16)
N2B 0.0563(11) 0.0536(11) 0.0437(10) -0.0097(8) 0.0004(9) -0.0001(8)
N3B 0.0703(14) 0.0572(13) 0.0681(15) -0.0167(10) -0.0219(12) 0.0083(11)
C1B 0.0402(11) 0.0490(12) 0.0626(15) -0.0002(9) -0.0025(10) 0.0007(10)
C2B 0.0428(12) 0.0586(14) 0.0512(13) -0.0002(10) -0.0053(10) 0.0092(10)
C3B 0.0570(15) 0.0717(16) 0.0721(17) 0.0086(12) 0.0044(13) 0.0073(13)
C4B 0.0570(17) 0.103(2) 0.079(2) 0.0101(15) 0.0143(14) 0.0103(17)
C5B 0.0547(16) 0.110(2) 0.0702(18) -0.0109(16) 0.0091(14) 0.0177(16)
C6B 0.0627(16) 0.0757(17) 0.0560(15) -0.0176(13) -0.0053(12) 0.0149(12)
C7B 0.0498(13) 0.0591(14) 0.0476(13) -0.0053(11) -0.0102(10) 0.0085(10)
C8B 0.0592(15) 0.0477(13) 0.0709(16) -0.0048(11) -0.0127(12) 0.0031(11)
C9B 0.0483(14) 0.0514(14) 0.0853(19) 0.0042(11) -0.0031(13) -0.0038(12)
C10B 0.0497(13) 0.0592(14) 0.0517(13) -0.0053(10) -0.0033(10) -0.0056(10)
C11B 0.0581(15) 0.0580(15) 0.0473(14) -0.0105(12) -0.0012(12) 0.0026(10)
C12B 0.0589(14) 0.0733(16) 0.0498(14) -0.0075(12) 0.0068(11) 0.0032(11)
C13B 0.0517(13) 0.0593(14) 0.0640(16) -0.0062(11) 0.0015(11) 0.0127(11)
C14B 0.0501(12) 0.0438(12) 0.0517(14) 0.0066(10) -0.0043(10) -0.0042(10)
C15B 0.075(8) 0.071(4) 0.063(7) -0.024(5) -0.001(5) 0.005(6)
C16B 0.129(7) 0.128(6) 0.092(5) -0.075(6) -0.017(5) 0.023(4)
C15C 0.069(9) 0.070(6) 0.058(9) -0.028(6) -0.003(6) 0.011(7)
C16C 0.142(9) 0.063(5) 0.114(7) -0.022(5) 0.008(6) -0.008(4)
C17B 0.0683(17) 0.0597(17) 0.099(2) -0.0108(13) -0.0089(15) -0.0035(15)

loop_
_atom_type_symbol
_atom_type_description
_atom_type_scat_dispersion_real
_atom_type_scat_dispersion_imag
_atom_type_scat_source
C C 0.0033 0.0016 'International Tables Vol C Tables 4.2.6.8 and 6.1.1.4'
N N 0.0061 0.0033 'International Tables Vol C Tables 4.2.6.8 and 6.1.1.4'
O O 0.0106 0.0060 'International Tables Vol C Tables 4.2.6.8 and 6.1.1.4'
H H 0.0000 0.0000 'International Tables Vol C Tables 4.2.6.8 and 6.1.1.4'

loop_
_geom_angle_atom_site_label_1
_geom_angle_atom_site_label_2
_geom_angle_atom_site_label_3
_geom_angle
C2A O1A C1A 119.4(2)
C14A N2A C12A 116.2(2)
C14A N2A C11A 121.5(2)
C12A N2A C11A 113.0(2)
C14A N3A C15A 121.8(2)
C14A N3A H1N3 120(2)
C15A N3A H1N3 118.2(19)
O1A C1A C9A 111.1(2)
O1A C1A C10A 103.6(2)
C9A C1A C10A 113.6(2)
O1A C1A C13A 109.0(2)
C9A C1A C13A 110.8(2)
C10A C1A C13A 108.4(2)
C3A C2A O1A 118.5(3)
C3A C2A C7A 121.8(3)
O1A C2A C7A 119.6(3)
C4A C3A C2A 118.9(5)
C4A C3A H3A 120.6
C2A C3A H3A 120.6
C5A C4A C3A 122.5(5)
C5A C4A H4A 116(2)
C3A C4A H4A 122(3)
C4A C5A C6A 120.6(4)
C4A C5A H5A 119.7
C6A C5A H5A 119.7
C7A C6A C5A 117.9(4)
C7A C6A H6A 121.0
C5A C6A H6A 121.0
C6A C7A C2A 118.3(4)
C6A C7A C8A 124.9(4)
C2A C7A C8A 116.7(2)
C9A C8A C17A 121.3(4)
C9A C8A C7A 121.0(3)
C17A C8A C7A 117.7(3)
C8A C9A C1A 121.9(3)
C8A C9A H9A 118(2)
C1A C9A H9A 120(2)
C11A C10A C1A 113.4(2)
C11A C10A H10A 108.9
C1A C10A H10A 108.9
C11A C10A H10B 108.9
C1A C10A H10B 108.9
H10A C10A H10B 107.7
N2A C11A C10A 110.4(2)
N2A C11A H11A 112.2(16)
C10A C11A H11A 100.4(16)
N2A C11A H11B 106.1(15)
C10A C11A H11B 115.1(15)
H11A C11A H11B 113(2)
N2A C12A C13A 111.2(2)
N2A C12A H12A 109.4
C13A C12A H12A 109.4
N2A C12A H12B 109.4
C13A C12A H12B 109.4
H12A C12A H12B 108.0
C12A C13A C1A 113.8(2)
C12A C13A H13A 108.8
C1A C13A H13A 108.8
C12A C13A H13B 108.8
C1A C13A H13B 108.8
H13A C13A H13B 107.7
O2A C14A N3A 121.0(2)
O2A C14A N2A 121.2(2)
N3A C14A N2A 117.7(2)
C16A C15A N3A 114.1(3)
C16A C15A H15A 108.7
N3A C15A H15A 108.7
C16A C15A H15B 108.7
N3A C15A H15B 108.7
H15A C15A H15B 107.6
C15A C16A H16A 109.5
C15A C16A H16B 109.5
H16A C16A H16B 109.5
C15A C16A H16C 109.5
H16A C16A H16C 109.5
H16B C16A H16C 109.5
N1A C17A C8A 177.0(5)
C2B O1B C1B 117.26(16)
C14B N2B C11B 122.66(18)
C14B N2B C12B 117.30(18)
C11B N2B C12B 114.26(18)
C14B N3B C15B 113.3(5)
C14B N3B C15C 130.6(6)
C14B N3B H2N3 120.6(16)
C15B N3B H2N3 121.0(17)
C15C N3B H2N3 108.1(18)
O1B C1B C9B 109.72(17)
O1B C1B C10B 104.95(17)
C9B C1B C10B 112.0(2)
O1B C1B C13B 109.74(18)
C9B C1B C13B 111.29(19)
C10B C1B C13B 108.90(17)
C3B C2B O1B 117.6(2)
C3B C2B C7B 121.1(2)
O1B C2B C7B 121.1(2)
C2B C3B C4B 119.1(3)
C2B C3B H3B 120.5
C4B C3B H3B 120.5
C5B C4B C3B 121.1(3)
C5B C4B H4B 119.5
C3B C4B H4B 119.5
C4B C5B C6B 119.7(3)
C4B C5B H5B 120.2
C6B C5B H5B 120.2
C5B C6B C7B 120.5(3)
C5B C6B H6B 119.8
C7B C6B H6B 119.8
C2B C7B C6B 118.5(2)
C2B C7B C8B 116.42(19)
C6B C7B C8B 125.0(2)
C9B C8B C17B 120.9(2)
C9B C8B C7B 120.6(2)
C17B C8B C7B 118.5(2)
C8B C9B C1B 120.6(2)
C8B C9B H9B 122.4(16)
C1B C9B H9B 117.0(16)
C1B C10B C11B 112.3(2)
C1B C10B H10C 109.1
C11B C10B H10C 109.1
C1B C10B H10D 109.1
C11B C10B H10D 109.1
H10C C10B H10D 107.9
N2B C11B C10B 110.37(19)
N2B C11B H11C 110.2(15)
C10B C11B H11C 107.7(15)
N2B C11B H11D 107.3(13)
C10B C11B H11D 113.7(13)
H11C C11B H11D 107(2)
N2B C12B C13B 110.99(19)
N2B C12B H12C 109.4
C13B C12B H12C 109.4
N2B C12B H12D 109.4
C13B C12B H12D 109.4
H12C C12B H12D 108.0
C12B C13B C1B 112.18(19)
C12B C13B H13C 109.2
C1B C13B H13C 109.2
C12B C13B H13D 109.2
C1B C13B H13D 109.2
H13C C13B H13D 107.9
O2B C14B N3B 121.2(2)
O2B C14B N2B 120.5(2)
N3B C14B N2B 118.1(2)
N3B C15B C16B 104.8(8)
N3B C15B H15C 110.8
C16B C15B H15C 110.8
N3B C15B H15D 110.8
C16B C15B H15D 110.8
H15C C15B H15D 108.9
C16C C15C N3B 109.1(14)
C16C C15C H15E 109.9
N3B C15C H15E 109.9
C16C C15C H15F 109.9
N3B C15C H15F 109.9
H15E C15C H15F 108.3
C15C C16C H16G 109.5
C15C C16C H16H 109.5
H16G C16C H16H 109.5
C15C C16C H16I 109.5
H16G C16C H16I 109.5
H16H C16C H16I 109.5
N1B C17B C8B 178.9(4)

loop_
_geom_bond_atom_site_label_1
_geom_bond_atom_site_label_2
_geom_bond_distance
O1A C2A 1.374(3)
O1A C1A 1.437(3)
O2A C14A 1.232(3)
N1A C17A 1.134(4)
N2A C14A 1.373(3)
N2A C12A 1.468(3)
N2A C11A 1.470(3)
N3A C14A 1.331(3)
N3A C15A 1.452(4)
N3A H1N3 0.81(3)
C1A C9A 1.469(4)
C1A C10A 1.516(3)
C1A C13A 1.526(4)
C2A C3A 1.358(4)
C2A C7A 1.409(4)
C3A C4A 1.354(6)
C3A H3A 0.9300
C4A C5A 1.318(8)
C4A H4A 1.03(4)
C5A C6A 1.437(8)
C5A H5A 0.9300
C6A C7A 1.377(4)
C6A H6A 0.9300
C7A C8A 1.459(4)
C8A C9A 1.307(4)
C8A C17A 1.449(5)
C9A H9A 0.94(3)
C10A C11A 1.486(4)
C10A H10A 0.9700
C10A H10B 0.9700
C11A H11A 1.06(3)
C11A H11B 1.00(3)
C12A C13A 1.490(4)
C12A H12A 0.9700
C12A H12B 0.9700
C13A H13A 0.9700
C13A H13B 0.9700
C15A C16A 1.446(5)
C15A H15A 0.9700
C15A H15B 0.9700
C16A H16A 0.9600
C16A H16B 0.9600
C16A H16C 0.9600
O1B C2B 1.371(3)
O1B C1B 1.454(2)
O2B C14B 1.236(3)
N1B C17B 1.140(3)
N2B C14B 1.369(3)
N2B C11B 1.455(3)
N2B C12B 1.465(3)
N3B C14B 1.330(3)
N3B C15B 1.466(19)
N3B C15C 1.47(2)
N3B H2N3 0.83(2)
C1B C9B 1.500(3)
C1B C10B 1.513(3)
C1B C13B 1.519(3)
C2B C3B 1.371(3)
C2B C7B 1.388(3)
C3B C4B 1.381(4)
C3B H3B 0.9300
C4B C5B 1.365(4)
C4B H4B 0.9300
C5B C6B 1.378(4)
C5B H5B 0.9300
C6B C7B 1.391(3)
C6B H6B 0.9300
C7B C8B 1.464(3)
C8B C9B 1.326(3)
C8B C17B 1.440(4)
C9B H9B 0.92(3)
C10B C11B 1.515(3)
C10B H10C 0.9700
C10B H10D 0.9700
C11B H11C 0.95(3)
C11B H11D 1.01(2)
C12B C13B 1.511(3)
C12B H12C 0.9700
C12B H12D 0.9700
C13B H13C 0.9700
C13B H13D 0.9700
C15B C16B 1.522(14)
C15B H15C 0.9700
C15B H15D 0.9700
C16B H16D 0.9600
C16B H16E 0.9600
C16B H16F 0.9600
C15C C16C 1.46(2)
C15C H15E 0.9700
C15C H15F 0.9700
C16C H16G 0.9600
C16C H16H 0.9600
C16C H16I 0.9600

loop_
_geom_hbond_atom_site_label_D
_geom_hbond_atom_site_label_H
_geom_hbond_atom_site_label_A
_geom_hbond_site_symmetry_A
_geom_hbond_distance_DH
_geom_hbond_distance_HA
_geom_hbond_distance_DA
_geom_hbond_angle_DHA
N3A H1N3 O2A 4_565 0.81(3) 2.12(3) 2.915(3) 170(3)
N3B H2N3 O2B 4_575 0.83(2) 2.19(3) 2.983(3) 160(2)
C11A H11B O2A 4_565 1.00(3) 2.27(3) 3.246(3) 165(2)
C11B H11C O2B 4_575 0.95(3) 2.50(3) 3.344(3) 147(2)
C9B H9B O2B 3_767 0.92(3) 2.58(3) 3.473(3) 163(2)
C13A H13B Cg1 4_554 0.97 2.91 3.843(3) 163

loop_
_geom_torsion_atom_site_label_1
_geom_torsion_atom_site_label_2
_geom_torsion_atom_site_label_3
_geom_torsion_atom_site_label_4
_geom_torsion
C2A O1A C1A C9A -38.2(3)
C2A O1A C1A C10A -160.6(2)
C2A O1A C1A C13A 84.2(3)
C1A O1A C2A C3A -157.3(3)
C1A O1A C2A C7A 27.4(4)
O1A C2A C3A C4A -174.1(3)
C7A C2A C3A C4A 1.1(5)
C2A C3A C4A C5A -0.5(6)
C3A C4A C5A C6A -0.8(7)
C4A C5A C6A C7A 1.4(6)
C5A C6A C7A C2A -0.8(4)
C5A C6A C7A C8A 176.1(3)
C3A C2A C7A C6A -0.4(4)
O1A C2A C7A C6A 174.7(2)
C3A C2A C7A C8A -177.5(3)
O1A C2A C7A C8A -2.4(4)
C6A C7A C8A C9A 173.9(3)
C2A C7A C8A C9A -9.2(4)
C6A C7A C8A C17A -7.6(4)
C2A C7A C8A C17A 169.3(2)
C17A C8A C9A C1A 177.4(3)
C7A C8A C9A C1A -4.2(4)
O1A C1A C9A C8A 26.8(4)
C10A C1A C9A C8A 143.1(3)
C13A C1A C9A C8A -94.6(3)
O1A C1A C10A C11A -62.8(3)
C9A C1A C10A C11A 176.5(2)
C13A C1A C10A C11A 52.8(3)
C14A N2A C11A C10A -158.1(2)
C12A N2A C11A C10A 56.5(3)
C1A C10A C11A N2A -56.3(3)
C14A N2A C12A C13A 157.7(2)
C11A N2A C12A C13A -54.9(3)
N2A C12A C13A C1A 52.8(3)
O1A C1A C13A C12A 61.0(3)
C9A C1A C13A C12A -176.4(3)
C10A C1A C13A C12A -51.0(3)
C15A N3A C14A O2A 0.5(4)
C15A N3A C14A N2A 177.4(3)
C12A N2A C14A O2A -9.0(4)
C11A N2A C14A O2A -153.3(3)
C12A N2A C14A N3A 174.1(2)
C11A N2A C14A N3A 29.8(3)
C14A N3A C15A C16A -128.1(4)
C2B O1B C1B C9B 43.8(3)
C2B O1B C1B C10B 164.34(18)
C2B O1B C1B C13B -78.8(2)
C1B O1B C2B C3B 153.4(2)
C1B O1B C2B C7B -31.4(3)
O1B C2B C3B C4B 175.5(2)
C7B C2B C3B C4B 0.3(4)
C2B C3B C4B C5B 0.7(4)
C3B C4B C5B C6B -0.8(4)
C4B C5B C6B C7B 0.1(4)
C3B C2B C7B C6B -1.0(3)
O1B C2B C7B C6B -176.04(19)
C3B C2B C7B C8B 176.1(2)
O1B C2B C7B C8B 1.1(3)
C5B C6B C7B C2B 0.8(3)
C5B C6B C7B C8B -176.0(2)
C2B C7B C8B C9B 13.7(3)
C6B C7B C8B C9B -169.4(2)
C2B C7B C8B C17B -164.4(2)
C6B C7B C8B C17B 12.5(4)
C17B C8B C9B C1B -179.8(2)
C7B C8B C9B C1B 2.1(4)
O1B C1B C9B C8B -29.7(3)
C10B C1B C9B C8B -145.8(2)
C13B C1B C9B C8B 92.0(3)
O1B C1B C10B C11B 62.5(2)
C9B C1B C10B C11B -178.47(19)
C13B C1B C10B C11B -54.9(2)
C14B N2B C11B C10B 152.5(2)
C12B N2B C11B C10B -55.1(3)
C1B C10B C11B N2B 55.4(3)
C14B N2B C12B C13B -151.31(19)
C11B N2B C12B C13B 54.7(3)
N2B C12B C13B C1B -53.9(3)
O1B C1B C13B C12B -60.2(2)
C9B C1B C13B C12B 178.10(19)
C10B C1B C13B C12B 54.1(2)
C15B N3B C14B O2B -13.1(8)
C15C N3B C14B O2B 1.9(11)
C15B N3B C14B N2B 171.4(8)
C15C N3B C14B N2B -173.7(10)
C11B N2B C14B O2B 173.9(2)
C12B N2B C14B O2B 22.2(3)
C11B N2B C14B N3B -10.5(3)
C12B N2B C14B N3B -162.2(2)
C14B N3B C15B C16B 162.7(8)
C15C N3B C15B C16B 15(3)
C14B N3B C15C C16C -106.6(11)
C15B N3B C15C C16C -66(4)
